data_7720493
loop_
_publ_author_name
'Pattnaik, Archana Kumari'
'Behera, Gobinda Chandra'

_publ_section_title
;
 From discrete to polymeric assemblies: exploring supramolecular
 structural diversity in transition metal phosphinates with N-donor
 ligands.
;
_journal_issue 2
_journal_name_full 'Dalton transactions (Cambridge, England : 2003)'
_journal_page_first 694
_journal_page_last 709
_journal_paper_doi 10.1039/d5dt01622c
_journal_volume 55
_journal_year 2026
_chemical_formula_sum 'C44 H40 N5 Ni O12 P2'
_chemical_formula_weight 951.46
_space_group_crystal_system tetragonal
_space_group_IT_number 95
_space_group_name_Hall 'P 4cw 2c'
_space_group_name_H-M_alt 'P 43 2 2'
_atom_sites_solution_hydrogens mixed
_audit_creation_method SHELXL-2018/3
_audit_update_record
;
2025-11-24 deposited with the CCDC.	2025-12-01 downloaded from the CCDC.
;
_cell_angle_alpha 90
_cell_angle_beta 90
_cell_angle_gamma 90
_cell_formula_units_Z 4
_cell_length_a 11.3016(11)
_cell_length_b 11.3016(11)
_cell_length_c 33.869(5)
_cell_measurement_reflns_used 9892
_cell_measurement_temperature 100(2)
_cell_measurement_theta_max 27.35
_cell_measurement_theta_min 2.55
_cell_volume 4326.0(9)
_computing_cell_refinement 'Bruker SAINT'
_computing_data_collection 'Bruker APEX2'
_computing_data_reduction 'Bruker SAINT'
_computing_molecular_graphics 'Bruker SHELXTL'
_computing_publication_material 'Bruker SHELXTL'
_computing_structure_refinement 'SHELXL-2018/3 (Sheldrick, 2018)'
_computing_structure_solution 'SHELXS-97 (Sheldrick 2008)'
_diffrn_ambient_temperature 100(2)
_diffrn_measured_fraction_theta_full 0.996
_diffrn_measured_fraction_theta_max 0.997
_diffrn_measurement_device_type 'Bruker APEX-II CCD'
_diffrn_measurement_method '\f and \w scans'
_diffrn_radiation_type MoK\a
_diffrn_radiation_wavelength 0.71073
_diffrn_reflns_av_R_equivalents 0.1116
_diffrn_reflns_av_unetI/netI 0.0448
_diffrn_reflns_Laue_measured_fraction_full 0.996
_diffrn_reflns_Laue_measured_fraction_max 0.997
_diffrn_reflns_limit_h_max 15
_diffrn_reflns_limit_h_min -15
_diffrn_reflns_limit_k_max 14
_diffrn_reflns_limit_k_min -15
_diffrn_reflns_limit_l_max 45
_diffrn_reflns_limit_l_min -45
_diffrn_reflns_number 86218
_diffrn_reflns_point_group_measured_fraction_full 0.997
_diffrn_reflns_point_group_measured_fraction_max 0.998
_diffrn_reflns_theta_full 25.242
_diffrn_reflns_theta_max 28.384
_diffrn_reflns_theta_min 2.550
_exptl_absorpt_coefficient_mu 0.593
_exptl_absorpt_correction_type none
_exptl_crystal_colour palegreen
_exptl_crystal_density_diffrn 1.461
_exptl_crystal_description block
_exptl_crystal_F_000 1972
_exptl_crystal_size_max 0.31
_exptl_crystal_size_mid 0.23
_exptl_crystal_size_min 0.19
_refine_diff_density_max 0.697
_refine_diff_density_min -0.648
_refine_diff_density_rms 0.082
_refine_ls_abs_structure_details
;
 Flack x determined using 1629 quotients [(I+)-(I-)]/[(I+)+(I-)]
 (Parsons, Flack and Wagner, Acta Cryst. B69 (2013) 249-259).
;
_refine_ls_abs_structure_Flack -0.008(8)
_refine_ls_extinction_method none
_refine_ls_goodness_of_fit_ref 1.081
_refine_ls_hydrogen_treatment mixed
_refine_ls_matrix_type full
_refine_ls_number_parameters 297
_refine_ls_number_reflns 5419
_refine_ls_number_restraints 3
_refine_ls_restrained_S_all 1.081
_refine_ls_R_factor_all 0.0677
_refine_ls_R_factor_gt 0.0468
_refine_ls_shift/su_max 0.001
_refine_ls_shift/su_mean 0.000
_refine_ls_structure_factor_coef Fsqd
_refine_ls_weighting_details 'w=1/[\s^2^(Fo^2^)+(0.0569P)^2^+4.8189P] where P=(Fo^2^+2Fc^2^)/3'
_refine_ls_weighting_scheme calc
_refine_ls_wR_factor_gt 0.1153
_refine_ls_wR_factor_ref 0.1286
_reflns_Friedel_coverage 0.697
_reflns_Friedel_fraction_full 1.000
_reflns_Friedel_fraction_max 1.000
_reflns_number_gt 4448
_reflns_number_total 5419
_reflns_threshold_expression 'I > 2\s(I)'
_cod_data_source_file d5dt01622c2.cif
_cod_data_source_block C3A_2_R
_cod_original_cell_volume 4325.9(11)
_cod_database_code 7720493
_shelx_shelxl_version_number 2018/3
_shelx_space_group_comment
;
The symmetry employed for this shelxl refinement is uniquely defined
by the following loop, which should always be used as a source of
symmetry information in preference to the above space-group names.
They are only intended as comments.
;

loop_
_space_group_symop_operation_xyz
'x, y, z'
'-x, -y, z+1/2'
'-y, x, z+3/4'
'y, -x, z+1/4'
'-x, y, -z'
'x, -y, -z+1/2'
'y, x, -z+1/4'
'-y, -x, -z+3/4'

loop_
_atom_site_label
_atom_site_type_symbol
_atom_site_fract_x
_atom_site_fract_y
_atom_site_fract_z
_atom_site_U_iso_or_equiv
_atom_site_adp_type
_atom_site_occupancy
_atom_site_site_symmetry_order
_atom_site_calc_flag
_atom_site_refinement_flags_posn
_atom_site_refinement_flags_adp
_atom_site_refinement_flags_occupancy
_atom_site_disorder_assembly
_atom_site_disorder_group
Ni1 Ni 0.500000 1.13692(6) 0.500000 0.01138(16) Uani 1 2 d S T P . .
C1 C 0.4483(4) 0.8891(3) 0.47093(13) 0.0212(9) Uani 1 1 d . . . . .
H1 H 0.410554 0.931400 0.450222 0.025 Uiso 1 1 calc R U . . .
P1 P 0.26545(11) 1.13265(13) 0.35720(4) 0.0315(3) Uani 1 1 d . . . . .
N1 N 0.500000 0.9505(4) 0.500000 0.0134(9) Uani 1 2 d S T P . .
O1 O 0.5025(3) 1.1374(2) 0.43849(7) 0.0168(5) Uani 1 1 d D . . . .
H1A H 0.433329 1.128960 0.429897 0.025 Uiso 1 1 calc DR U . . .
H1B H 0.5454(19) 1.158(4) 0.4195(7) 0.025 Uiso 1 1 d D U . . .
N2 N 0.500000 0.3248(4) 0.500000 0.0136(9) Uani 1 2 d S T P . .
O2 O 0.7001(4) 1.1912(3) 0.39412(12) 0.0447(10) Uani 1 1 d . . . . .
C2 C 0.4476(4) 0.7668(4) 0.46973(13) 0.0229(9) Uani 1 1 d . . . . .
H2 H 0.411323 0.726696 0.448260 0.027 Uiso 1 1 calc R U . . .
O4 O 0.3308(3) 1.0729(3) 0.39034(10) 0.0308(8) Uani 1 1 d . . . . .
N4 N 0.6868(3) 1.1336(3) 0.50093(10) 0.0131(6) Uani 1 1 d . . . . .
C4 C 0.500000 0.5721(5) 0.500000 0.0154(10) Uani 1 2 d S T P . .
N3 N 0.7144(4) 1.2856(4) 0.375000 0.0291(12) Uani 1 2 d S T P . .
O3 O 0.6371(3) 1.3629(3) 0.375000 0.0415(13) Uani 1 2 d S T P . .
C3 C 0.500000 0.7031(5) 0.500000 0.0157(11) Uani 1 2 d S T P . .
C5 C 0.5504(4) 0.5089(4) 0.46946(13) 0.0234(9) Uani 1 1 d . . . . .
H5 H 0.585550 0.549130 0.447790 0.028 Uiso 1 1 calc R U . . .
O5 O 0.1453(4) 1.0769(4) 0.34481(12) 0.0508(11) Uani 1 1 d . . . . .
C7 C 0.7470(4) 1.0659(4) 0.47551(14) 0.0262(10) Uani 1 1 d . . . . .
H7 H 0.703532 1.018016 0.457593 0.031 Uiso 1 1 calc R U . . .
O7 O -0.0700(5) 1.0700(5) 0.375000 0.095(3) Uani 1 2 d S T P . .
C6 C 0.5495(4) 0.3864(3) 0.47067(13) 0.0214(9) Uani 1 1 d . . . . .
H6 H 0.585707 0.344178 0.449647 0.026 Uiso 1 1 calc R U . . .
O6 O 0.1872(5) 0.8612(4) 0.41676(17) 0.0722(15) Uani 1 1 d . . . . .
C9 C 0.9343(3) 1.1276(3) 0.50055(12) 0.0152(7) Uani 1 1 d . . . . .
C8 C 0.8690(4) 1.0622(5) 0.47396(14) 0.0304(11) Uani 1 1 d . . . . .
H8 H 0.907731 1.014831 0.454710 0.036 Uiso 1 1 calc R U . . .
C10 C 0.8723(4) 1.1933(4) 0.52822(13) 0.0241(9) Uani 1 1 d . . . . .
H10 H 0.913549 1.236420 0.547971 0.029 Uiso 1 1 calc R U . . .
C11 C 0.7497(3) 1.1957(4) 0.52688(13) 0.0221(9) Uani 1 1 d . . . . .
H11 H 0.708707 1.243888 0.545342 0.026 Uiso 1 1 calc R U . . .
C12 C 0.3565(5) 1.1395(5) 0.31357(14) 0.0306(10) Uani 1 1 d . . . . .
C13 C 0.4791(4) 1.1388(5) 0.31631(14) 0.0335(11) Uani 1 1 d . . . . .
H13 H 0.515729 1.132694 0.341477 0.040 Uiso 1 1 calc R U . . .
C14 C 0.5482(5) 1.1470(5) 0.28291(16) 0.0371(12) Uani 1 1 d . . . . .
H14 H 0.632052 1.146642 0.285028 0.045 Uiso 1 1 calc R U . . .
C15 C 0.4945(5) 1.1557(4) 0.24609(15) 0.0380(11) Uani 1 1 d . . . . .
H15 H 0.541997 1.160415 0.222997 0.046 Uiso 1 1 calc R U . . .
C16 C 0.3738(6) 1.1575(5) 0.24284(15) 0.0392(12) Uani 1 1 d . . . . .
H16 H 0.338075 1.164097 0.217546 0.047 Uiso 1 1 calc R U . . .
C17 C 0.3033(5) 1.1499(5) 0.27634(15) 0.0380(12) Uani 1 1 d . . . . .
H17 H 0.219521 1.151662 0.274034 0.046 Uiso 1 1 calc R U . . .
C18 C 0.2401(4) 1.2857(5) 0.37023(14) 0.0319(11) Uani 1 1 d . . . . .
C19 C 0.3363(5) 1.3522(5) 0.38261(15) 0.0343(12) Uani 1 1 d . . . . .
H19 H 0.412239 1.316441 0.384081 0.041 Uiso 1 1 calc R U . . .
C20 C 0.3230(6) 1.4698(5) 0.39284(18) 0.0468(15) Uani 1 1 d . . . . .
H20 H 0.388716 1.514568 0.401999 0.056 Uiso 1 1 calc R U . . .
C21 C 0.2108(8) 1.5220(6) 0.38945(18) 0.060(2) Uani 1 1 d . . . . .
H21 H 0.200275 1.603293 0.395716 0.072 Uiso 1 1 calc R U . . .
C22 C 0.1173(6) 1.4560(6) 0.37718(18) 0.0548(18) Uani 1 1 d . . . . .
H22 H 0.041460 1.491690 0.375203 0.066 Uiso 1 1 calc R U . . .
C23 C 0.1302(6) 1.3383(6) 0.36756(16) 0.0467(15) Uani 1 1 d . . . . .
H23 H 0.063758 1.293502 0.359109 0.056 Uiso 1 1 calc R U . . .

loop_
_atom_site_aniso_label
_atom_site_aniso_U_11
_atom_site_aniso_U_22
_atom_site_aniso_U_33
_atom_site_aniso_U_23
_atom_site_aniso_U_13
_atom_site_aniso_U_12
Ni1 0.0065(3) 0.0076(3) 0.0199(3) 0.000 -0.0001(3) 0.000
C1 0.025(2) 0.012(2) 0.027(2) 0.0017(15) -0.0080(17) -0.0033(15)
P1 0.0278(6) 0.0387(7) 0.0281(6) 0.0039(6) -0.0074(5) -0.0029(6)
N1 0.010(2) 0.0069(19) 0.023(2) 0.000 -0.002(2) 0.000
O1 0.0148(13) 0.0165(13) 0.0190(12) 0.0003(11) -0.0015(11) -0.0056(12)
N2 0.010(2) 0.010(2) 0.020(2) 0.000 0.001(2) 0.000
O2 0.043(2) 0.036(2) 0.055(2) 0.0230(19) 0.0207(19) -0.0012(17)
C2 0.033(2) 0.0120(19) 0.024(2) 0.0010(16) -0.0097(18) -0.0048(17)
O4 0.0334(19) 0.0296(18) 0.0294(17) 0.0025(14) -0.0085(14) -0.0033(14)
N4 0.0073(13) 0.0101(14) 0.0218(15) -0.0020(15) -0.0015(12) -0.0016(11)
C4 0.016(3) 0.009(2) 0.021(3) 0.000 0.000(2) 0.000
N3 0.0284(19) 0.0284(19) 0.030(3) 0.0048(17) 0.0048(17) -0.007(2)
O3 0.0419(19) 0.0419(19) 0.041(3) 0.007(2) 0.007(2) 0.017(3)
C3 0.013(2) 0.010(2) 0.023(3) 0.000 0.002(2) 0.000
C5 0.033(2) 0.0127(19) 0.024(2) 0.0010(17) 0.0090(18) -0.0041(18)
O5 0.038(2) 0.068(3) 0.047(2) 0.008(2) -0.0158(19) -0.015(2)
C7 0.0099(19) 0.034(3) 0.034(2) -0.0181(19) -0.0004(17) 0.0000(17)
O7 0.078(4) 0.078(4) 0.128(7) 0.056(4) 0.056(4) 0.039(5)
C6 0.028(2) 0.0100(19) 0.027(2) -0.0021(16) 0.0101(17) -0.0022(15)
O6 0.071(3) 0.052(3) 0.094(4) 0.021(3) -0.025(3) -0.011(3)
C9 0.0105(18) 0.0153(18) 0.0197(18) 0.0006(18) 0.0005(15) -0.0013(13)
C8 0.0105(19) 0.045(3) 0.036(2) -0.021(2) 0.0012(19) 0.0032(19)
C10 0.0113(18) 0.032(2) 0.028(2) -0.0119(18) 0.0003(17) -0.0016(17)
C11 0.0110(19) 0.026(2) 0.029(2) -0.0097(18) -0.0011(16) -0.0002(16)
C12 0.036(3) 0.028(2) 0.028(2) 0.000(2) -0.005(2) -0.003(2)
C13 0.038(3) 0.032(3) 0.031(2) 0.001(2) -0.0061(19) -0.001(2)
C14 0.039(3) 0.035(3) 0.037(3) 0.000(2) 0.002(2) 0.000(2)
C15 0.050(3) 0.033(3) 0.031(2) -0.001(2) 0.006(3) -0.001(2)
C16 0.057(3) 0.034(3) 0.026(2) 0.0008(19) -0.005(2) 0.001(2)
C17 0.039(3) 0.044(3) 0.031(3) -0.002(2) -0.009(2) 0.000(2)
C18 0.029(3) 0.039(3) 0.028(2) 0.009(2) 0.001(2) 0.006(2)
C19 0.035(3) 0.028(3) 0.040(3) 0.009(2) -0.002(2) 0.002(2)
C20 0.068(4) 0.033(3) 0.039(3) 0.003(2) -0.003(3) 0.005(3)
C21 0.105(6) 0.040(4) 0.034(3) 0.007(3) 0.011(4) 0.028(4)
C22 0.056(4) 0.069(4) 0.040(3) 0.008(3) 0.009(3) 0.037(3)
C23 0.040(3) 0.067(4) 0.033(3) 0.012(3) 0.001(2) 0.017(3)

loop_
_atom_type_symbol
_atom_type_description
_atom_type_scat_dispersion_real
_atom_type_scat_dispersion_imag
_atom_type_scat_source
C C 0.0033 0.0016 'International Tables Vol C Tables 4.2.6.8 and 6.1.1.4'
H H 0.0000 0.0000 'International Tables Vol C Tables 4.2.6.8 and 6.1.1.4'
N N 0.0061 0.0033 'International Tables Vol C Tables 4.2.6.8 and 6.1.1.4'
Ni Ni 0.3393 1.1124 'International Tables Vol C Tables 4.2.6.8 and 6.1.1.4'
O O 0.0106 0.0060 'International Tables Vol C Tables 4.2.6.8 and 6.1.1.4'
P P 0.1023 0.0942 'International Tables Vol C Tables 4.2.6.8 and 6.1.1.4'

loop_
_geom_angle_atom_site_label_1
_geom_angle_atom_site_label_2
_geom_angle_atom_site_label_3
_geom_angle
_geom_angle_site_symmetry_1
_geom_angle_site_symmetry_3
_geom_angle_publ_flag
O1 Ni1 O1 179.71(16) 5_656 . ?
O1 Ni1 N1 90.14(8) 5_656 . ?
O1 Ni1 N1 90.15(8) . . ?
O1 Ni1 N4 90.07(12) 5_656 5_656 ?
O1 Ni1 N4 89.94(12) . 5_656 ?
N1 Ni1 N4 88.97(9) . 5_656 ?
O1 Ni1 N4 89.93(12) 5_656 . ?
O1 Ni1 N4 90.07(12) . . ?
N1 Ni1 N4 88.97(9) . . ?
N4 Ni1 N4 177.93(17) 5_656 . ?
O1 Ni1 N2 89.86(8) 5_656 1_565 ?
O1 Ni1 N2 89.85(8) . 1_565 ?
N1 Ni1 N2 180.0 . 1_565 ?
N4 Ni1 N2 91.03(9) 5_656 1_565 ?
N4 Ni1 N2 91.03(9) . 1_565 ?
N1 C1 C2 122.8(4) . . ?
N1 C1 H1 118.6 . . ?
C2 C1 H1 118.6 . . ?
O4 P1 O5 116.6(2) . . ?
O4 P1 C12 110.6(2) . . ?
O5 P1 C12 107.1(2) . . ?
O4 P1 C18 109.0(2) . . ?
O5 P1 C18 108.4(3) . . ?
C12 P1 C18 104.4(2) . . ?
C1 N1 C1 117.6(5) . 5_656 ?
C1 N1 Ni1 121.2(2) . . ?
C1 N1 Ni1 121.2(2) 5_656 . ?
Ni1 O1 H1A 109.5 . . ?
Ni1 O1 H1B 141(2) . . ?
H1A O1 H1B 107.7 . . ?
C6 N2 C6 117.2(5) . 5_656 ?
C6 N2 Ni1 121.4(2) . 1_545 ?
C6 N2 Ni1 121.4(2) 5_656 1_545 ?
C1 C2 C3 119.7(4) . . ?
C1 C2 H2 120.2 . . ?
C3 C2 H2 120.2 . . ?
C11 N4 C7 117.1(3) . . ?
C11 N4 Ni1 122.3(3) . . ?
C7 N4 Ni1 120.6(3) . . ?
C5 C4 C5 117.7(5) . 5_656 ?
C5 C4 C3 121.1(3) . . ?
C5 C4 C3 121.1(3) 5_656 . ?
O3 N3 O2 120.5(3) . 8_775 ?
O3 N3 O2 120.5(3) . . ?
O2 N3 O2 118.9(6) 8_775 . ?
C2 C3 C2 117.3(5) . 5_656 ?
C2 C3 C4 121.3(3) . . ?
C2 C3 C4 121.3(3) 5_656 . ?
C4 C5 C6 119.4(4) . . ?
C4 C5 H5 120.3 . . ?
C6 C5 H5 120.3 . . ?
N4 C7 C8 123.4(4) . . ?
N4 C7 H7 118.3 . . ?
C8 C7 H7 118.3 . . ?
N2 C6 C5 123.1(4) . . ?
N2 C6 H6 118.4 . . ?
C5 C6 H6 118.4 . . ?
C8 C9 C10 117.3(4) . . ?
C8 C9 C9 121.2(4) . 5_756 ?
C10 C9 C9 121.5(4) . 5_756 ?
C9 C8 C7 119.5(4) . . ?
C9 C8 H8 120.2 . . ?
C7 C8 H8 120.2 . . ?
C9 C10 C11 119.6(4) . . ?
C9 C10 H10 120.2 . . ?
C11 C10 H10 120.2 . . ?
N4 C11 C10 123.0(4) . . ?
N4 C11 H11 118.5 . . ?
C10 C11 H11 118.5 . . ?
C13 C12 C17 119.2(5) . . ?
C13 C12 P1 121.0(4) . . ?
C17 C12 P1 119.8(4) . . ?
C14 C13 C12 120.7(5) . . ?
C14 C13 H13 119.7 . . ?
C12 C13 H13 119.7 . . ?
C13 C14 C15 119.6(5) . . ?
C13 C14 H14 120.2 . . ?
C15 C14 H14 120.2 . . ?
C16 C15 C14 120.5(5) . . ?
C16 C15 H15 119.7 . . ?
C14 C15 H15 119.7 . . ?
C15 C16 C17 120.3(5) . . ?
C15 C16 H16 119.8 . . ?
C17 C16 H16 119.8 . . ?
C16 C17 C12 119.6(5) . . ?
C16 C17 H17 120.2 . . ?
C12 C17 H17 120.2 . . ?
C23 C18 C19 119.5(5) . . ?
C23 C18 P1 122.6(5) . . ?
C19 C18 P1 117.9(4) . . ?
C20 C19 C18 120.8(5) . . ?
C20 C19 H19 119.6 . . ?
C18 C19 H19 119.6 . . ?
C19 C20 C21 118.8(6) . . ?
C19 C20 H20 120.6 . . ?
C21 C20 H20 120.6 . . ?
C22 C21 C20 119.8(6) . . ?
C22 C21 H21 120.1 . . ?
C20 C21 H21 120.1 . . ?
C21 C22 C23 121.4(6) . . ?
C21 C22 H22 119.3 . . ?
C23 C22 H22 119.3 . . ?
C22 C23 C18 119.7(6) . . ?
C22 C23 H23 120.1 . . ?
C18 C23 H23 120.1 . . ?

loop_
_geom_bond_atom_site_label_1
_geom_bond_atom_site_label_2
_geom_bond_distance
_geom_bond_site_symmetry_2
_geom_bond_publ_flag
Ni1 O1 2.083(2) 5_656 ?
Ni1 O1 2.083(2) . ?
Ni1 N1 2.107(4) . ?
Ni1 N4 2.112(3) 5_656 ?
Ni1 N4 2.112(3) . ?
Ni1 N2 2.123(4) 1_565 ?
C1 N1 1.338(5) . ?
C1 C2 1.383(6) . ?
C1 H1 0.9500 . ?
P1 O4 1.504(3) . ?
P1 O5 1.554(4) . ?
P1 C12 1.802(5) . ?
P1 C18 1.808(6) . ?
O1 H1A 0.8400 . ?
O1 H1B 0.838(13) . ?
N2 C6 1.335(5) . ?
N2 C6 1.336(5) 5_656 ?
O2 N3 1.258(5) . ?
C2 C3 1.386(5) . ?
C2 H2 0.9500 . ?
N4 C11 1.330(5) . ?
N4 C7 1.337(5) . ?
C4 C5 1.380(5) . ?
C4 C5 1.380(5) 5_656 ?
C4 C3 1.480(7) . ?
N3 O3 1.236(8) . ?
C5 C6 1.386(6) . ?
C5 H5 0.9500 . ?
C7 C8 1.381(6) . ?
C7 H7 0.9500 . ?
C6 H6 0.9500 . ?
C9 C8 1.379(6) . ?
C9 C10 1.386(6) . ?
C9 C9 1.485(7) 5_756 ?
C8 H8 0.9500 . ?
C10 C11 1.387(6) . ?
C10 H10 0.9500 . ?
C11 H11 0.9500 . ?
C12 C13 1.389(7) . ?
C12 C17 1.402(7) . ?
C13 C14 1.378(7) . ?
C13 H13 0.9500 . ?
C14 C15 1.391(7) . ?
C14 H14 0.9500 . ?
C15 C16 1.369(8) . ?
C15 H15 0.9500 . ?
C16 C17 1.389(8) . ?
C16 H16 0.9500 . ?
C17 H17 0.9500 . ?
C18 C23 1.380(7) . ?
C18 C19 1.386(7) . ?
C19 C20 1.382(8) . ?
C19 H19 0.9500 . ?
C20 C21 1.403(10) . ?
C20 H20 0.9500 . ?
C21 C22 1.359(11) . ?
C21 H21 0.9500 . ?
C22 C23 1.377(9) . ?
C22 H22 0.9500 . ?
C23 H23 0.9500 . ?
